data_2014127
loop_
_publ_author_name
'N\'u\~nez Gayt\'an, Mar\'ia-Elena'
'Bern\`es, Sylvain'
'Rodr\'iguez de San Miguel, Eduardo'
'De Gyves, Josefina'

_publ_section_title <i>catena</i>-Poly[bromo(\w-thiocaprolactam-\k<i>S</i>)gold(I)](<i>Au{---</i>Au})
_journal_issue 8
_journal_name_full 'Acta Crystallographica Section C'
_journal_page_first m414
_journal_page_last m417
_journal_paper_doi 10.1107/S0108270104014532
_journal_volume 60
_journal_year 2004
_chemical_formula_iupac '[Au Br (C6 H11 N S)]'
_chemical_formula_moiety 'C6 H11 Au Br N S'
_chemical_formula_sum 'C6 H11 Au Br N S'
_chemical_formula_weight 406.09
_chemical_name_common catena(Bromo-\w-thiocaprolactam-gold(I))
_chemical_name_systematic
;
catena-Poly[bromo(\w-thiocaprolactam-\kS)gold(I)](Au---Au)
;
_space_group_IT_number 14
_symmetry_cell_setting monoclinic
_symmetry_space_group_name_Hall '-P 2ybc'
_symmetry_space_group_name_H-M 'P 1 21/c 1'
_atom_sites_solution_hydrogens geom
_atom_sites_solution_primary direct
_atom_sites_solution_secondary difmap
_audit_creation_method SHELXTL-Plus
_cell_angle_alpha 90.00
_cell_angle_beta 105.314(9)
_cell_angle_gamma 90.00
_cell_formula_units_Z 8
_cell_length_a 10.1039(10)
_cell_length_b 11.3131(16)
_cell_length_c 17.4278(19)
_cell_measurement_reflns_used 72
_cell_measurement_temperature 296.0(10)
_cell_measurement_theta_max 12.29
_cell_measurement_theta_min 4.23
_cell_volume 1921.4(4)
_computing_cell_refinement XSCANS
_computing_data_collection 'XSCANS (Siemens, 1996)'
_computing_data_reduction XSCANS
_computing_molecular_graphics 'SHELXTL-Plus and Mercury (Bruno et al., 2002)'
_computing_publication_material SHELXTL-Plus
_computing_structure_refinement SHELXTL-Plus
_computing_structure_solution 'SHELXTL-Plus (Sheldrick, 1998)'
_diffrn_ambient_temperature 296.0(10)
_diffrn_measured_fraction_theta_full 0.999
_diffrn_measured_fraction_theta_max 0.999
_diffrn_measurement_device_type 'Bruker P4'
_diffrn_measurement_method \w
_diffrn_radiation_monochromator graphite
_diffrn_radiation_type Mo-K\a
_diffrn_radiation_wavelength 0.71073
_diffrn_reflns_av_R_equivalents 0.0350
_diffrn_reflns_av_sigmaI/netI 0.0522
_diffrn_reflns_limit_h_max 2
_diffrn_reflns_limit_h_min -12
_diffrn_reflns_limit_k_max 1
_diffrn_reflns_limit_k_min -13
_diffrn_reflns_limit_l_max 20
_diffrn_reflns_limit_l_min -20
_diffrn_reflns_number 4490
_diffrn_reflns_theta_full 25.00
_diffrn_reflns_theta_max 25.00
_diffrn_reflns_theta_min 2.09
_diffrn_standards_decay_% 1.5
_diffrn_standards_interval_count 97
_diffrn_standards_number 3
_exptl_absorpt_coefficient_mu 19.622
_exptl_absorpt_correction_T_max 0.139
_exptl_absorpt_correction_T_min 0.040
_exptl_absorpt_correction_type refdelf
_exptl_absorpt_process_details '(Walker & Stuart, 1983)'
_exptl_crystal_colour brown
_exptl_crystal_density_diffrn 2.808
_exptl_crystal_density_meas ?
_exptl_crystal_density_method 'not measured'
_exptl_crystal_description 'irregular prism'
_exptl_crystal_F_000 1472
_exptl_crystal_size_max 0.32
_exptl_crystal_size_mid 0.12
_exptl_crystal_size_min 0.10
_refine_diff_density_max 1.512
_refine_diff_density_min -1.305
_refine_ls_extinction_coef 0.00047(7)
_refine_ls_extinction_expression Fc^*^=kFc[1+0.001xFc^2^\l^3^/sin(2\q)]^-1/4^
_refine_ls_extinction_method 'SHELXL97 in SHELXTL-Plus (Sheldrick, 1998)'
_refine_ls_goodness_of_fit_ref 1.028
_refine_ls_hydrogen_treatment constr
_refine_ls_matrix_type full
_refine_ls_number_parameters 182
_refine_ls_number_reflns 3374
_refine_ls_number_restraints 0
_refine_ls_restrained_S_all 1.028
_refine_ls_R_factor_all 0.0693
_refine_ls_R_factor_gt 0.0430
_refine_ls_shift/su_max 0.000
_refine_ls_shift/su_mean 0.000
_refine_ls_structure_factor_coef Fsqd
_refine_ls_weighting_details 'calc w = 1/[\s^2^(Fo^2^)+(0.0476P)^2^+9.115P] where P=(Fo^2^+2Fc^2^)/3'
_refine_ls_weighting_scheme calc
_refine_ls_wR_factor_gt 0.0937
_refine_ls_wR_factor_ref 0.1062
_reflns_number_gt 2455
_reflns_number_total 3374
_reflns_threshold_expression I>2\s(I)
_cod_data_source_file fa1058.cif
_cod_data_source_block I
_cod_depositor_comments
;
The following automatic conversions were performed:

'_exptl_crystal_density_meas' value 'not measured' was changed to '?'
- the value is perceived as not measured.

Automatic conversion script
Id: cif_fix_values 3008 2015-01-20 13:52:24Z robertas 
;
_cod_original_sg_symbol_H-M 'P 21/c'
_cod_database_code 2014127
_cod_database_fobs_code 2014127

loop_
_symmetry_equiv_pos_as_xyz
'x, y, z'
'-x, y+1/2, -z+1/2'
'-x, -y, -z'
'x, -y-1/2, z-1/2'

loop_
_atom_site_label
_atom_site_fract_x
_atom_site_fract_y
_atom_site_fract_z
_atom_site_U_iso_or_equiv
_atom_site_adp_type
_atom_site_calc_flag
_atom_site_refinement_flags
_atom_site_occupancy
_atom_site_disorder_assembly
_atom_site_disorder_group
_atom_site_type_symbol
Au1 0.40908(5) 0.49442(5) 0.21360(3) 0.05113(18) Uani d . 1 . . Au
Au2 0.54151(5) 0.24807(4) 0.21452(3) 0.04742(18) Uani d . 1 . . Au
Br1 0.31043(13) 0.42248(13) 0.31730(9) 0.0608(4) Uani d . 1 . . Br
Br2 0.33317(14) 0.18068(13) 0.11993(8) 0.0606(4) Uani d . 1 . . Br
S1 0.4768(4) 0.5550(3) 0.10464(19) 0.0579(8) Uani d . 1 . . S
S2 0.7551(3) 0.3001(3) 0.28887(18) 0.0523(8) Uani d . 1 . . S
N1 0.7234(10) 0.5863(11) 0.2037(6) 0.058(3) Uani d . 1 . . N
H1A 0.6849 0.5639 0.2398 0.070 Uiso calc R 1 . . H
C1 0.6441(12) 0.5897(10) 0.1310(6) 0.045(3) Uani d . 1 . . C
C2 0.7081(13) 0.6321(12) 0.0670(8) 0.057(3) Uani d . 1 . . C
H2A 0.7469 0.7100 0.0812 0.069 Uiso calc R 1 . . H
H2B 0.6371 0.6392 0.0174 0.069 Uiso calc R 1 . . H
C3 0.8201(17) 0.5502(14) 0.0543(9) 0.076(5) Uani d . 1 . . C
H3A 0.7883 0.4693 0.0544 0.091 Uiso calc R 1 . . H
H3B 0.8330 0.5658 0.0020 0.091 Uiso calc R 1 . . H
C4 0.9557(16) 0.5601(16) 0.1139(10) 0.082(5) Uani d . 1 . . C
H4A 0.9900 0.6397 0.1112 0.098 Uiso calc R 1 . . H
H4B 1.0189 0.5064 0.0985 0.098 Uiso calc R 1 . . H
C5 0.9585(14) 0.5347(15) 0.1994(9) 0.071(4) Uani d . 1 . . C
H5A 0.9290 0.4539 0.2034 0.086 Uiso calc R 1 . . H
H5B 1.0521 0.5416 0.2320 0.086 Uiso calc R 1 . . H
C6 0.8691(14) 0.6157(15) 0.2312(9) 0.075(4) Uani d . 1 . . C
H6A 0.8970 0.6127 0.2888 0.090 Uiso calc R 1 . . H
H6B 0.8825 0.6960 0.2152 0.090 Uiso calc R 1 . . H
N11 0.6388(10) 0.3478(9) 0.4047(6) 0.050(3) Uani d . 1 . . N
H11A 0.5639 0.3273 0.3708 0.060 Uiso calc R 1 . . H
C11 0.7507(12) 0.3430(11) 0.3810(8) 0.048(3) Uani d . 1 . . C
C12 0.8859(12) 0.3751(13) 0.4393(8) 0.062(4) Uani d . 1 . . C
H12A 0.9573 0.3735 0.4115 0.074 Uiso calc R 1 . . H
H12B 0.8796 0.4554 0.4575 0.074 Uiso calc R 1 . . H
C13 0.9273(13) 0.2963(15) 0.5101(8) 0.068(4) Uani d . 1 . . C
H13A 1.0256 0.3035 0.5326 0.082 Uiso calc R 1 . . H
H13B 0.9085 0.2151 0.4926 0.082 Uiso calc R 1 . . H
C14 0.8563(15) 0.3211(14) 0.5754(8) 0.067(4) Uani d . 1 . . C
H14A 0.8943 0.2686 0.6198 0.080 Uiso calc R 1 . . H
H14B 0.8774 0.4015 0.5940 0.080 Uiso calc R 1 . . H
C15 0.7021(14) 0.3063(13) 0.5511(8) 0.062(4) Uani d . 1 . . C
H15A 0.6809 0.2248 0.5351 0.074 Uiso calc R 1 . . H
H15B 0.6675 0.3211 0.5971 0.074 Uiso calc R 1 . . H
C16 0.6278(13) 0.3853(13) 0.4848(7) 0.057(3) Uani d . 1 . . C
H16A 0.5316 0.3879 0.4842 0.068 Uiso calc R 1 . . H
H16B 0.6642 0.4648 0.4952 0.068 Uiso calc R 1 . . H

loop_
_atom_site_aniso_label
_atom_site_aniso_U_11
_atom_site_aniso_U_22
_atom_site_aniso_U_33
_atom_site_aniso_U_12
_atom_site_aniso_U_13
_atom_site_aniso_U_23
Au1 0.0451(3) 0.0487(3) 0.0566(3) 0.0039(2) 0.0081(2) -0.0032(2)
Au2 0.0537(3) 0.0477(3) 0.0421(3) 0.0026(2) 0.0148(2) 0.0005(2)
Br1 0.0508(7) 0.0611(8) 0.0729(9) 0.0016(7) 0.0207(6) 0.0035(7)
Br2 0.0645(8) 0.0658(9) 0.0475(7) -0.0067(7) 0.0077(6) -0.0010(7)
S1 0.062(2) 0.063(2) 0.0439(17) 0.0011(18) 0.0044(15) 0.0008(17)
S2 0.0499(17) 0.062(2) 0.0476(17) 0.0001(16) 0.0170(14) 0.0016(16)
N1 0.045(6) 0.082(8) 0.047(6) -0.002(6) 0.012(5) 0.002(6)
C1 0.058(7) 0.039(6) 0.035(6) -0.007(6) 0.010(5) -0.009(5)
C2 0.062(8) 0.060(9) 0.054(8) -0.014(7) 0.021(6) -0.002(7)
C3 0.097(12) 0.068(10) 0.075(10) -0.021(9) 0.044(10) -0.016(9)
C4 0.076(11) 0.085(12) 0.094(12) 0.003(10) 0.038(9) -0.018(10)
C5 0.046(7) 0.095(12) 0.088(11) 0.005(8) 0.043(7) 0.018(9)
C6 0.058(8) 0.097(12) 0.064(9) -0.016(9) 0.004(7) 0.011(9)
N11 0.039(5) 0.057(7) 0.055(6) -0.002(5) 0.014(5) 0.002(5)
C11 0.044(7) 0.037(6) 0.066(8) 0.002(6) 0.020(6) -0.002(6)
C12 0.037(7) 0.082(10) 0.065(9) -0.011(7) 0.011(6) -0.008(8)
C13 0.045(7) 0.095(12) 0.059(8) 0.001(8) 0.005(6) 0.000(9)
C14 0.077(10) 0.069(10) 0.050(8) 0.009(8) 0.010(7) -0.008(7)
C15 0.072(9) 0.061(9) 0.048(7) -0.006(8) 0.008(7) -0.003(7)
C16 0.045(7) 0.076(10) 0.058(8) 0.005(7) 0.027(6) -0.007(7)

loop_
_atom_type_symbol
_atom_type_description
_atom_type_scat_dispersion_real
_atom_type_scat_dispersion_imag
_atom_type_scat_source
C C 0.0033 0.0016 'International Tables Vol C Tables 4.2.6.8 and 6.1.1.4'
H H 0.0000 0.0000 'International Tables Vol C Tables 4.2.6.8 and 6.1.1.4'
N N 0.0061 0.0033 'International Tables Vol C Tables 4.2.6.8 and 6.1.1.4'
S S 0.1246 0.1234 'International Tables Vol C Tables 4.2.6.8 and 6.1.1.4'
Br Br -0.2901 2.4595 'International Tables Vol C Tables 4.2.6.8 and 6.1.1.4'
Au Au -2.0133 8.8022 'International Tables Vol C Tables 4.2.6.8 and 6.1.1.4'

loop_
_geom_angle_atom_site_label_1
_geom_angle_atom_site_label_2
_geom_angle_atom_site_label_3
_geom_angle_site_symmetry_3
_geom_angle
_geom_angle_publ_flag
S1 Au1 Br1 . 172.75(9) y
S1 Au1 Au2 . 92.88(10) y
Br1 Au1 Au2 . 87.48(4) y
S1 Au1 Au2 2_655 90.38(10) y
Br1 Au1 Au2 2_655 93.62(4) y
Au2 Au1 Au2 2_655 143.595(18) y
S2 Au2 Br2 . 170.69(9) y
S2 Au2 Au1 . 96.53(9) y
Br2 Au2 Au1 . 89.03(4) y
S2 Au2 Au1 2_645 88.98(9) y
Br2 Au2 Au1 2_645 90.11(4) y
Au1 Au2 Au1 2_645 148.803(17) y
C1 S1 Au1 . 110.1(4) y
C11 S2 Au2 . 110.8(4) y
C1 N1 C6 . 128.1(11) y
C1 N1 H1A . 116.0 n
C6 N1 H1A . 116.0 n
N1 C1 C2 . 117.0(11) n
N1 C1 S1 . 125.0(9) n
C2 C1 S1 . 118.1(9) n
C1 C2 C3 . 113.2(12) n
C1 C2 H2A . 108.9 n
C3 C2 H2A . 108.9 n
C1 C2 H2B . 108.9 n
C3 C2 H2B . 108.9 n
H2A C2 H2B . 107.7 n
C4 C3 C2 . 115.7(13) n
C4 C3 H3A . 108.3 n
C2 C3 H3A . 108.3 n
C4 C3 H3B . 108.3 n
C2 C3 H3B . 108.3 n
H3A C3 H3B . 107.4 n
C3 C4 C5 . 116.6(13) n
C3 C4 H4A . 108.1 n
C5 C4 H4A . 108.1 n
C3 C4 H4B . 108.1 n
C5 C4 H4B . 108.1 n
H4A C4 H4B . 107.3 n
C6 C5 C4 . 113.2(13) n
C6 C5 H5A . 108.9 n
C4 C5 H5A . 108.9 n
C6 C5 H5B . 108.9 n
C4 C5 H5B . 108.9 n
H5A C5 H5B . 107.8 n
N1 C6 C5 . 113.2(13) n
N1 C6 H6A . 108.9 n
C5 C6 H6A . 108.9 n
N1 C6 H6B . 108.9 n
C5 C6 H6B . 108.9 n
H6A C6 H6B . 107.7 n
C11 N11 C16 . 126.4(10) y
C11 N11 H11A . 116.8 n
C16 N11 H11A . 116.8 n
N11 C11 C12 . 118.8(11) n
N11 C11 S2 . 123.8(9) n
C12 C11 S2 . 117.4(9) n
C13 C12 C11 . 114.7(12) n
C13 C12 H12A . 108.6 n
C11 C12 H12A . 108.6 n
C13 C12 H12B . 108.6 n
C11 C12 H12B . 108.6 n
H12A C12 H12B . 107.6 n
C12 C13 C14 . 115.0(13) n
C12 C13 H13A . 108.5 n
C14 C13 H13A . 108.5 n
C12 C13 H13B . 108.5 n
C14 C13 H13B . 108.5 n
H13A C13 H13B . 107.5 n
C15 C14 C13 . 115.1(11) n
C15 C14 H14A . 108.5 n
C13 C14 H14A . 108.5 n
C15 C14 H14B . 108.5 n
C13 C14 H14B . 108.5 n
H14A C14 H14B . 107.5 n
C16 C15 C14 . 114.8(12) n
C16 C15 H15A . 108.6 n
C14 C15 H15A . 108.6 n
C16 C15 H15B . 108.6 n
C14 C15 H15B . 108.6 n
H15A C15 H15B . 107.5 n
N11 C16 C15 . 114.0(11) n
N11 C16 H16A . 108.8 n
C15 C16 H16A . 108.8 n
N11 C16 H16B . 108.8 n
C15 C16 H16B . 108.8 n
H16A C16 H16B . 107.7 n

loop_
_geom_bond_atom_site_label_1
_geom_bond_atom_site_label_2
_geom_bond_site_symmetry_2
_geom_bond_distance
_geom_bond_publ_flag
Au1 S1 . 2.287(4) y
Au1 Br1 . 2.4237(15) y
Au1 Au2 . 3.0898(8) y
Au1 Au2 2_655 3.1181(8) y
Au2 S2 . 2.282(3) y
Au2 Br2 . 2.4284(14) y
S1 C1 . 1.677(13) y
S2 C11 . 1.689(13) y
N1 C1 . 1.308(14) y
N1 C6 . 1.461(16) y
N1 H1A . 0.8600 n
C1 C2 . 1.507(17) n
C2 C3 . 1.52(2) n
C2 H2A . 0.9700 n
C2 H2B . 0.9700 n
C3 C4 . 1.49(2) n
C3 H3A . 0.9700 n
C3 H3B . 0.9700 n
C4 C5 . 1.51(2) n
C4 H4A . 0.9700 n
C4 H4B . 0.9700 n
C5 C6 . 1.49(2) n
C5 H5A . 0.9700 n
C5 H5B . 0.9700 n
C6 H6A . 0.9700 n
C6 H6B . 0.9700 n
N11 C11 . 1.303(14) y
N11 C16 . 1.491(15) y
N11 H11A . 0.8600 n
C11 C12 . 1.516(17) n
C12 C13 . 1.490(19) n
C12 H12A . 0.9700 n
C12 H12B . 0.9700 n
C13 C14 . 1.523(18) n
C13 H13A . 0.9700 n
C13 H13B . 0.9700 n
C14 C15 . 1.512(19) n
C14 H14A . 0.9700 n
C14 H14B . 0.9700 n
C15 C16 . 1.497(18) n
C15 H15A . 0.9700 n
C15 H15B . 0.9700 n
C16 H16A . 0.9700 n
C16 H16B . 0.9700 n

loop_
_geom_hbond_atom_site_label_D
_geom_hbond_atom_site_label_H
_geom_hbond_atom_site_label_A
_geom_hbond_site_symmetry_A
_geom_hbond_distance_DH
_geom_hbond_distance_HA
_geom_hbond_distance_DA
_geom_hbond_angle_DHA
_geom_hbond_publ_flag
N1 H1A Br2 2_655 0.86 2.83 3.442(10) 130 no
N11 H11A Br1 1_555 0.86 2.71 3.372(10) 135 no

loop_
_geom_torsion_atom_site_label_1
_geom_torsion_atom_site_label_2
_geom_torsion_atom_site_label_3
_geom_torsion_atom_site_label_4
_geom_torsion_site_symmetry_1
_geom_torsion_site_symmetry_3
_geom_torsion_site_symmetry_4
_geom_torsion
_geom_torsion_publ_flag
S1 Au1 Au2 S2 . . . 86.70(12) y
Br1 Au1 Au2 S2 . . . -100.55(9) n
Au2 Au1 Au2 S2 2_655 . . -7.86(8) y
S1 Au1 Au2 Br2 . . . -85.81(9) n
Br1 Au1 Au2 Br2 . . . 86.94(5) y
Au2 Au1 Au2 Br2 2_655 . . 179.62(5) n
S1 Au1 Au2 Au1 . . 2_645 -174.43(9) n
Br1 Au1 Au2 Au1 . . 2_645 -1.68(5) y
Au2 Au1 Au2 Au1 2_655 . 2_645 91.01(5) y
Au2 Au1 Au2 Au1 . 2_655 2_655 78.52(5) y
Au2 Au1 Au2 Br2 . 2_655 2_655 -9.79(5) y
Au2 Au1 Au2 S2 . 2_655 2_655 179.47(8) n
Br1 Au1 Au2 Au1 . 2_655 2_655 169.18(5) n
Br1 Au1 Au2 Br2 . 2_655 2_655 80.87(5) y
Br1 Au1 Au2 S2 . 2_655 2_655 -89.86(9) n
S1 Au1 Au2 Au1 . 2_655 2_655 -16.86(9) y
S1 Au1 Au2 Br2 . 2_655 2_655 -105.17(9) n
S1 Au1 Au2 S2 . 2_655 2_655 84.09(12) y
Au2 Au1 S1 C1 . . . -77.0(5) n
Au2 Au1 S1 C1 2_655 . . 66.7(5) n
Au1 Au2 S2 C11 . . . 63.5(5) n
Au1 Au2 S2 C11 2_645 . . -85.7(5) n
C6 N1 C1 C2 . . . -2(2) n
C6 N1 C1 S1 . . . -179.7(12) n
Au1 S1 C1 N1 . . . -2.0(13) n
Au1 S1 C1 C2 . . . -179.9(9) n
N1 C1 C2 C3 . . . 65.1(16) n
S1 C1 C2 C3 . . . -116.8(12) n
C1 C2 C3 C4 . . . -78.3(16) n
C2 C3 C4 C5 . . . 60(2) n
C3 C4 C5 C6 . . . -60(2) n
C1 N1 C6 C5 . . . -65(2) n
C4 C5 C6 N1 . . . 77.0(17) n
C16 N11 C11 C12 . . . 1.6(19) n
C16 N11 C11 S2 . . . -179.6(10) n
Au2 S2 C11 N11 . . . -1.5(12) n
Au2 S2 C11 C12 . . . 177.2(9) n
N11 C11 C12 C13 . . . 63.1(17) n
S2 C11 C12 C13 . . . -115.8(12) n
C11 C12 C13 C14 . . . -79.4(16) n
C12 C13 C14 C15 . . . 61.7(19) n
C13 C14 C15 C16 . . . -60.5(18) n
C11 N11 C16 C15 . . . -64.0(17) n
C14 C15 C16 N11 . . . 75.9(15) n
